data_7037806
loop_
_publ_author_name
'Ferrer, \'Ingrid'
'Fontrodona, Xavier'
'Rodr\'iguez, Montserrat'
'Romero, Isabel'

_publ_section_title
;
 Ru(ii)-dmso complexes containing azole-based ligands: synthesis, linkage
 isomerism and catalytic behaviour.
;
_journal_issue 7
_journal_name_full 'Dalton transactions (Cambridge, England : 2003)'
_journal_page_first 3163
_journal_page_last 3174
_journal_paper_doi 10.1039/c5dt04376j
_journal_volume 45
_journal_year 2016
_chemical_formula_moiety 'C13 H23 Br Cl2 N2 O3 Ru S3, O H2'
_chemical_formula_sum 'C13 H25 Br Cl2 N2 O4 Ru S3'
_chemical_formula_weight 621.41
_chemical_name_systematic
;
 ?
;
_space_group_crystal_system monoclinic
_space_group_IT_number 14
_space_group_name_Hall '-P 2ybc'
_space_group_name_H-M_alt 'P 1 21/c 1'
_symmetry_space_group_name_Hall '-P 2ybc'
_symmetry_space_group_name_H-M 'P 1 21/c 1'
_atom_sites_solution_hydrogens geom
_audit_creation_method SHELXL-2013
_audit_update_record
;
2015-09-09 deposited with the CCDC.
2015-12-28 downloaded from the CCDC.
;
_cell_angle_alpha 90
_cell_angle_beta 130.27(2)
_cell_angle_gamma 90
_cell_formula_units_Z 4
_cell_length_a 12.493(6)
_cell_length_b 13.943(7)
_cell_length_c 16.522(6)
_cell_measurement_reflns_used 4395
_cell_measurement_temperature 293(2)
_cell_measurement_theta_max 28.21
_cell_measurement_theta_min 2.18
_cell_volume 2195.9(18)
_computing_cell_refinement 'Bruker SMART'
_computing_data_collection 'Bruker SMART'
_computing_data_reduction 'Bruker SAINT'
_computing_molecular_graphics 'Bruker SHELXTL'
_computing_publication_material 'Bruker SHELXTL'
_computing_structure_refinement 'SHELXL-2013 (Sheldrick, 2013)'
_computing_structure_solution 'Bruker SHELXTL'
_diffrn_ambient_temperature 293(2)
_diffrn_measured_fraction_theta_full 1.000
_diffrn_measured_fraction_theta_max 0.987
_diffrn_measurement_device_type 'CCD area detector'
_diffrn_measurement_method 'phi and omega scans'
_diffrn_radiation_type MoK\a
_diffrn_radiation_wavelength 0.71073
_diffrn_reflns_av_R_equivalents 0.0382
_diffrn_reflns_av_unetI/netI 0.0271
_diffrn_reflns_laue_measured_fraction_full 1.000
_diffrn_reflns_laue_measured_fraction_max 0.987
_diffrn_reflns_limit_h_max 16
_diffrn_reflns_limit_h_min -16
_diffrn_reflns_limit_k_max 18
_diffrn_reflns_limit_k_min -18
_diffrn_reflns_limit_l_max 22
_diffrn_reflns_limit_l_min -21
_diffrn_reflns_number 33944
_diffrn_reflns_point_group_measured_fraction_full 1.000
_diffrn_reflns_point_group_measured_fraction_max 0.987
_diffrn_reflns_theta_full 25.242
_diffrn_reflns_theta_max 28.328
_diffrn_reflns_theta_min 2.137
_diffrn_source 'sealed tube'
_exptl_absorpt_coefficient_mu 3.083
_exptl_absorpt_correction_T_max 1.0
_exptl_absorpt_correction_T_min 0.824626
_exptl_absorpt_correction_type empirical
_exptl_absorpt_process_details 'SADABS v2.10 BRUKER 2001'
_exptl_crystal_colour yellow
_exptl_crystal_density_diffrn 1.880
_exptl_crystal_description block
_exptl_crystal_F_000 1240
_exptl_crystal_size_max 0.20
_exptl_crystal_size_mid 0.20
_exptl_crystal_size_min 0.10
_refine_diff_density_max 0.915
_refine_diff_density_min -0.891
_refine_diff_density_rms 0.107
_refine_ls_extinction_method none
_refine_ls_goodness_of_fit_ref 1.042
_refine_ls_hydrogen_treatment constr
_refine_ls_matrix_type full
_refine_ls_number_parameters 235
_refine_ls_number_reflns 5402
_refine_ls_number_restraints 2
_refine_ls_restrained_S_all 1.044
_refine_ls_R_factor_all 0.0524
_refine_ls_R_factor_gt 0.0388
_refine_ls_shift/su_max 0.001
_refine_ls_shift/su_mean 0.000
_refine_ls_structure_factor_coef Fsqd
_refine_ls_weighting_details 'w=1/[\s^2^(Fo^2^)+(0.0503P)^2^+2.9706P] where P=(Fo^2^+2Fc^2^)/3'
_refine_ls_weighting_scheme calc
_refine_ls_wR_factor_gt 0.0983
_refine_ls_wR_factor_ref 0.1050
_reflns_Friedel_coverage 0.000
_reflns_number_gt 4341
_reflns_number_total 5402
_reflns_threshold_expression 'I > 2\s(I)'
_cod_data_source_file c5dt04376j2.cif
_cod_data_source_block complex4bgrocs
_cod_depositor_comments 'Adding full bibliography for 7037805--7037809.cif.'
_cod_database_code 7037806
_shelx_space_group_comment
;
The symmetry employed for this shelxl refinement is uniquely defined
by the following loop, which should always be used as a source of
symmetry information in preference to the above space-group names.
They are only intended as comments.
;
_shelxl_version_number 2013-3

loop_
_space_group_symop_operation_xyz
'x, y, z'
'-x, y+1/2, -z+1/2'
'-x, -y, -z'
'x, -y-1/2, z-1/2'

loop_
_atom_site_label
_atom_site_type_symbol
_atom_site_fract_x
_atom_site_fract_y
_atom_site_fract_z
_atom_site_U_iso_or_equiv
_atom_site_adp_type
_atom_site_occupancy
_atom_site_site_symmetry_order
_atom_site_calc_flag
_atom_site_refinement_flags_posn
_atom_site_refinement_flags_adp
Ru1 Ru 0.79518(3) 0.17111(2) 0.70012(2) 0.03145(9) Uani 1 1 d . .
Br1 Br 0.66884(6) -0.40099(4) 0.77703(5) 0.07351(18) Uani 1 1 d . .
S1 S 1.02961(10) 0.15983(7) 0.83977(7) 0.0420(2) Uani 1 1 d . U
C1 C 0.7311(4) -0.1165(3) 0.7556(3) 0.0392(8) Uani 1 1 d . .
N1 N 0.7510(3) 0.0407(2) 0.7418(2) 0.0381(7) Uani 1 1 d . .
O1 O 1.1221(3) 0.1292(3) 0.8204(3) 0.0736(10) Uani 1 1 d . U
Cl1 Cl 0.77391(12) 0.24767(8) 0.82069(9) 0.0537(3) Uani 1 1 d . .
N2 N 0.7893(3) -0.0488(2) 0.7365(3) 0.0423(7) Uani 1 1 d . .
H2B H 0.8436 -0.0607 0.7227 0.051 Uiso 1 1 calc R U
C2 C 0.7390(4) -0.2168(3) 0.7550(3) 0.0463(9) Uani 1 1 d . .
H2A H 0.7907 -0.2484 0.7407 0.056 Uiso 1 1 calc R U
S2 S 0.82017(10) 0.31495(7) 0.64810(8) 0.0422(2) Uani 1 1 d . .
Cl2 Cl 0.54318(10) 0.18330(8) 0.56188(8) 0.0504(2) Uani 1 1 d . .
O2 O 0.9583(3) 0.3358(2) 0.6791(3) 0.0566(8) Uani 1 1 d . .
S3 S 0.82225(10) 0.08252(7) 0.59766(8) 0.0423(2) Uani 1 1 d . U
C3 C 0.6657(4) -0.2643(3) 0.7769(3) 0.0465(9) Uani 1 1 d . .
O3 O 0.8888(5) -0.0080(3) 0.6384(4) 0.0873(12) Uani 1 1 d . U
C4 C 0.5867(4) -0.2200(3) 0.7988(3) 0.0483(10) Uani 1 1 d . .
H4A H 0.5393 -0.2570 0.8136 0.058 Uiso 1 1 calc R U
C5 C 0.5791(4) -0.1219(3) 0.7983(3) 0.0466(9) Uani 1 1 d . .
H5A H 0.5265 -0.0915 0.8125 0.056 Uiso 1 1 calc R U
C6 C 0.6529(4) -0.0682(3) 0.7758(3) 0.0366(8) Uani 1 1 d . .
C7 C 0.6697(4) 0.0301(3) 0.7655(3) 0.0417(8) Uani 1 1 d . .
H7A H 0.6289 0.0802 0.7742 0.050 Uiso 1 1 calc R U
C8 C 1.1052(5) 0.2667(3) 0.9179(4) 0.0603(12) Uani 1 1 d . .
H8A H 1.2036 0.2568 0.9752 0.090 Uiso 1 1 calc R U
H8B H 1.0601 0.2820 0.9462 0.090 Uiso 1 1 calc R U
H8C H 1.0926 0.3187 0.8743 0.090 Uiso 1 1 calc R U
C9 C 1.0604(5) 0.0797(4) 0.9367(4) 0.0722(15) Uani 1 1 d . .
H9A H 1.1593 0.0755 0.9952 0.108 Uiso 1 1 calc R U
H9B H 1.0246 0.0174 0.9057 0.108 Uiso 1 1 calc R U
H9C H 1.0137 0.1031 0.9615 0.108 Uiso 1 1 calc R U
C10 C 0.6942(6) 0.3362(4) 0.5084(4) 0.0686(14) Uani 1 1 d . .
H10A H 0.7112 0.3978 0.4926 0.103 Uiso 1 1 calc R U
H10B H 0.6015 0.3350 0.4858 0.103 Uiso 1 1 calc R U
H10C H 0.7021 0.2872 0.4717 0.103 Uiso 1 1 calc R U
C11 C 0.7787(6) 0.4137(3) 0.6915(4) 0.0647(13) Uani 1 1 d . .
H11A H 0.7906 0.4724 0.6678 0.097 Uiso 1 1 calc R U
H11B H 0.8400 0.4136 0.7676 0.097 Uiso 1 1 calc R U
H11C H 0.6832 0.4084 0.6626 0.097 Uiso 1 1 calc R U
C12 C 0.9232(6) 0.1340(4) 0.5672(4) 0.0669(13) Uani 1 1 d . .
H12A H 0.9266 0.0903 0.5240 0.100 Uiso 1 1 calc R U
H12B H 1.0167 0.1464 0.6318 0.100 Uiso 1 1 calc R U
H12C H 0.8806 0.1931 0.5294 0.100 Uiso 1 1 calc R U
C13 C 0.6610(6) 0.0573(5) 0.4691(4) 0.090(2) Uani 1 1 d . .
H13A H 0.6789 0.0204 0.4299 0.136 Uiso 1 1 calc R U
H13B H 0.6158 0.1164 0.4325 0.136 Uiso 1 1 calc R U
H13C H 0.6011 0.0215 0.4755 0.136 Uiso 1 1 calc R U
O1W O 0.4156(7) 0.4030(6) 0.4991(6) 0.177(3) Uani 1 1 d . .

loop_
_atom_site_aniso_label
_atom_site_aniso_U_11
_atom_site_aniso_U_22
_atom_site_aniso_U_33
_atom_site_aniso_U_23
_atom_site_aniso_U_13
_atom_site_aniso_U_12
Ru1 0.03007(15) 0.03416(16) 0.03031(15) -0.00194(11) 0.01961(12) -0.00078(10)
Br1 0.0932(4) 0.0454(3) 0.1089(5) 0.0058(3) 0.0774(4) -0.0093(2)
S1 0.0333(4) 0.0477(6) 0.0330(4) -0.0003(4) 0.0160(4) -0.0025(4)
C1 0.0364(18) 0.045(2) 0.0395(19) 0.0034(16) 0.0263(16) -0.0041(15)
N1 0.0352(15) 0.0408(17) 0.0407(16) -0.0012(13) 0.0256(14) -0.0032(12)
O1 0.0499(18) 0.094(3) 0.073(2) -0.010(2) 0.0380(17) 0.0043(18)
Cl1 0.0609(6) 0.0603(7) 0.0572(6) -0.0176(5) 0.0458(5) -0.0085(5)
N2 0.0496(18) 0.0386(17) 0.057(2) 0.0026(15) 0.0429(17) -0.0008(14)
C2 0.050(2) 0.041(2) 0.058(2) 0.0018(18) 0.040(2) -0.0019(17)
S2 0.0418(5) 0.0384(5) 0.0473(5) 0.0027(4) 0.0292(4) 0.0003(4)
Cl2 0.0332(5) 0.0597(6) 0.0471(5) 0.0022(4) 0.0209(4) 0.0028(4)
O2 0.0518(17) 0.0548(18) 0.071(2) 0.0043(15) 0.0431(17) -0.0058(14)
S3 0.0429(5) 0.0494(5) 0.0374(5) -0.0087(4) 0.0273(4) -0.0033(4)
C3 0.044(2) 0.048(2) 0.046(2) 0.0080(17) 0.0288(18) -0.0030(17)
O3 0.121(3) 0.070(2) 0.112(3) 0.025(2) 0.093(3) 0.030(2)
C4 0.041(2) 0.059(3) 0.049(2) 0.0116(19) 0.0310(19) -0.0045(18)
C5 0.0359(19) 0.062(3) 0.048(2) 0.0099(19) 0.0298(18) 0.0013(17)
C6 0.0302(16) 0.045(2) 0.0317(17) 0.0027(15) 0.0188(14) -0.0005(14)
C7 0.0375(19) 0.049(2) 0.043(2) -0.0005(17) 0.0275(17) 0.0011(16)
C8 0.048(2) 0.060(3) 0.047(2) -0.015(2) 0.019(2) -0.013(2)
C9 0.057(3) 0.082(4) 0.040(2) 0.019(2) 0.015(2) -0.007(3)
C10 0.068(3) 0.070(3) 0.055(3) 0.021(2) 0.034(3) 0.005(2)
C11 0.075(3) 0.040(2) 0.093(4) -0.004(2) 0.060(3) 0.001(2)
C12 0.083(3) 0.081(3) 0.072(3) 0.003(3) 0.066(3) 0.002(3)
C13 0.059(3) 0.129(5) 0.052(3) -0.045(3) 0.022(3) -0.003(3)
O1W 0.119(5) 0.254(9) 0.147(6) 0.049(6) 0.080(5) 0.042(5)

loop_
_atom_type_symbol
_atom_type_description
_atom_type_scat_dispersion_real
_atom_type_scat_dispersion_imag
_atom_type_scat_source
C C 0.0033 0.0016 'International Tables Vol C Tables 4.2.6.8 and 6.1.1.4'
H H 0.0000 0.0000 'International Tables Vol C Tables 4.2.6.8 and 6.1.1.4'
N N 0.0061 0.0033 'International Tables Vol C Tables 4.2.6.8 and 6.1.1.4'
O O 0.0106 0.0060 'International Tables Vol C Tables 4.2.6.8 and 6.1.1.4'
S S 0.1246 0.1234 'International Tables Vol C Tables 4.2.6.8 and 6.1.1.4'
Ru Ru -1.2594 0.8363 'International Tables Vol C Tables 4.2.6.8 and 6.1.1.4'
Cl Cl 0.1484 0.1585 'International Tables Vol C Tables 4.2.6.8 and 6.1.1.4'
Br Br -0.2901 2.4595 'International Tables Vol C Tables 4.2.6.8 and 6.1.1.4'

loop_
_geom_angle_atom_site_label_1
_geom_angle_atom_site_label_2
_geom_angle_atom_site_label_3
_geom_angle
N1 Ru1 S1 92.62(9)
N1 Ru1 S2 174.28(8)
S1 Ru1 S2 92.45(4)
N1 Ru1 S3 88.37(9)
S1 Ru1 S3 90.23(5)
S2 Ru1 S3 94.25(5)
N1 Ru1 Cl2 85.09(9)
S1 Ru1 Cl2 175.43(4)
S2 Ru1 Cl2 89.66(4)
S3 Ru1 Cl2 93.66(5)
N1 Ru1 Cl1 85.50(9)
S1 Ru1 Cl1 87.14(5)
S2 Ru1 Cl1 92.11(5)
S3 Ru1 Cl1 173.21(4)
Cl2 Ru1 Cl1 88.73(5)
O1 S1 C9 105.9(3)
O1 S1 C8 106.3(2)
C9 S1 C8 99.6(3)
O1 S1 Ru1 118.91(16)
C9 S1 Ru1 110.07(17)
C8 S1 Ru1 114.00(16)
N2 C1 C6 106.6(3)
N2 C1 C2 130.3(4)
C6 C1 C2 123.1(3)
C7 N1 N2 106.8(3)
C7 N1 Ru1 127.0(3)
N2 N1 Ru1 125.8(2)
C1 N2 N1 111.3(3)
C1 N2 H2B 124.4
N1 N2 H2B 124.4
C3 C2 C1 115.1(4)
C3 C2 H2A 122.4
C1 C2 H2A 122.4
O2 S2 C11 106.8(2)
O2 S2 C10 105.7(2)
C11 S2 C10 98.6(3)
O2 S2 Ru1 117.12(13)
C11 S2 Ru1 112.47(17)
C10 S2 Ru1 114.28(18)
O3 S3 C13 104.8(3)
O3 S3 C12 100.8(3)
C13 S3 C12 101.8(3)
O3 S3 Ru1 116.77(17)
C13 S3 Ru1 113.25(19)
C12 S3 Ru1 117.43(18)
C2 C3 C4 124.4(4)
C2 C3 Br1 118.2(3)
C4 C3 Br1 117.4(3)
C5 C4 C3 120.0(4)
C5 C4 H4A 120.0
C3 C4 H4A 120.0
C4 C5 C6 118.4(4)
C4 C5 H5A 120.8
C6 C5 H5A 120.8
C1 C6 C5 119.1(4)
C1 C6 C7 104.9(3)
C5 C6 C7 136.1(4)
N1 C7 C6 110.5(3)
N1 C7 H7A 124.8
C6 C7 H7A 124.8
S1 C8 H8A 109.5
S1 C8 H8B 109.5
H8A C8 H8B 109.5
S1 C8 H8C 109.5
H8A C8 H8C 109.5
H8B C8 H8C 109.5
S1 C9 H9A 109.5
S1 C9 H9B 109.5
H9A C9 H9B 109.5
S1 C9 H9C 109.5
H9A C9 H9C 109.5
H9B C9 H9C 109.5
S2 C10 H10A 109.5
S2 C10 H10B 109.5
H10A C10 H10B 109.5
S2 C10 H10C 109.5
H10A C10 H10C 109.5
H10B C10 H10C 109.5
S2 C11 H11A 109.5
S2 C11 H11B 109.5
H11A C11 H11B 109.5
S2 C11 H11C 109.5
H11A C11 H11C 109.5
H11B C11 H11C 109.5
S3 C12 H12A 109.5
S3 C12 H12B 109.5
H12A C12 H12B 109.5
S3 C12 H12C 109.5
H12A C12 H12C 109.5
H12B C12 H12C 109.5
S3 C13 H13A 109.5
S3 C13 H13B 109.5
H13A C13 H13B 109.5
S3 C13 H13C 109.5
H13A C13 H13C 109.5
H13B C13 H13C 109.5

loop_
_geom_bond_atom_site_label_1
_geom_bond_atom_site_label_2
_geom_bond_distance
Ru1 N1 2.140(3)
Ru1 S1 2.2782(15)
Ru1 S2 2.2816(14)
Ru1 S3 2.2904(11)
Ru1 Cl2 2.4210(16)
Ru1 Cl1 2.4213(12)
Br1 C3 1.906(5)
S1 O1 1.448(4)
S1 C9 1.779(5)
S1 C8 1.790(4)
C1 N2 1.347(4)
C1 C6 1.395(5)
C1 C2 1.402(6)
N1 C7 1.311(5)
N1 N2 1.359(4)
N2 H2B 0.8600
C2 C3 1.355(5)
C2 H2A 0.9300
S2 O2 1.478(3)
S2 C11 1.777(5)
S2 C10 1.788(5)
S3 O3 1.419(4)
S3 C13 1.778(5)
S3 C12 1.783(5)
C3 C4 1.395(6)
C4 C5 1.371(6)
C4 H4A 0.9300
C5 C6 1.411(5)
C5 H5A 0.9300
C6 C7 1.414(6)
C7 H7A 0.9300
C8 H8A 0.9600
C8 H8B 0.9600
C8 H8C 0.9600
C9 H9A 0.9600
C9 H9B 0.9600
C9 H9C 0.9600
C10 H10A 0.9600
C10 H10B 0.9600
C10 H10C 0.9600
C11 H11A 0.9600
C11 H11B 0.9600
C11 H11C 0.9600
C12 H12A 0.9600
C12 H12B 0.9600
C12 H12C 0.9600
C13 H13A 0.9600
C13 H13B 0.9600
C13 H13C 0.9600

loop_
_geom_torsion_atom_site_label_1
_geom_torsion_atom_site_label_2
_geom_torsion_atom_site_label_3
_geom_torsion_atom_site_label_4
_geom_torsion
C6 C1 N2 N1 -0.9(4)
C2 C1 N2 N1 177.9(4)
C7 N1 N2 C1 0.7(4)
Ru1 N1 N2 C1 -172.4(2)
N2 C1 C2 C3 -179.3(4)
C6 C1 C2 C3 -0.7(6)
C1 C2 C3 C4 0.0(6)
C1 C2 C3 Br1 179.6(3)
C2 C3 C4 C5 0.4(6)
Br1 C3 C4 C5 -179.1(3)
C3 C4 C5 C6 -0.2(6)
N2 C1 C6 C5 179.8(3)
C2 C1 C6 C5 0.9(6)
N2 C1 C6 C7 0.7(4)
C2 C1 C6 C7 -178.2(4)
C4 C5 C6 C1 -0.4(6)
C4 C5 C6 C7 178.3(4)
N2 N1 C7 C6 -0.2(4)
Ru1 N1 C7 C6 172.8(2)
C1 C6 C7 N1 -0.3(4)
C5 C6 C7 N1 -179.1(4)
